data_7037706
loop_
_publ_author_name
'Dub, Pavel A.'
'Scott, Brian L.'
'Gordon, John C.'

_publ_section_title
;
 First-row transition metal complexes of ENENES ligands: the ability of
 the thioether donor to impact the coordination chemistry.
;
_journal_issue 4
_journal_name_full 'Dalton transactions (Cambridge, England : 2003)'
_journal_page_first 1560
_journal_page_last 1571
_journal_paper_doi 10.1039/c5dt03855c
_journal_volume 45
_journal_year 2016
_chemical_formula_sum 'C18 H31 Cl2 Cu N2 O S'
_chemical_formula_weight 457.95
_chemical_name_systematic
; 
 ? 
;
_space_group_IT_number 61
_symmetry_cell_setting orthorhombic
_symmetry_space_group_name_Hall '-P 2ac 2ab'
_symmetry_space_group_name_H-M 'P b c a'
_atom_sites_solution_hydrogens geom
_atom_sites_solution_primary direct
_atom_sites_solution_secondary difmap
_audit_creation_method SHELXL-97
_audit_update_record
;
2015-11-30 deposited with the CCDC.
2015-12-11 downloaded from the CCDC.
;
_cell_angle_alpha 90.00
_cell_angle_beta 90.00
_cell_angle_gamma 90.00
_cell_formula_units_Z 8
_cell_length_a 13.2833(17)
_cell_length_b 11.5401(15)
_cell_length_c 26.694(4)
_cell_measurement_reflns_used 6251
_cell_measurement_temperature 140(1)
_cell_measurement_theta_max 23.88
_cell_measurement_theta_min 2.79
_cell_volume 4091.9(10)
_computing_cell_refinement 'SAINT+, v. 7.66a (Bruker AXS, 2009)'
_computing_data_collection 'APEX II, v. 7.0 (Bruker AXS, 2009)'
_computing_data_reduction 'SAINT+, v. 7.66a (Bruker AXS, 2009)'
_computing_molecular_graphics 'SHELXTL, v. 6.14, (Bruker AXS, 2000)'
_computing_publication_material 'SHELXTL, v. 6.14, (Bruker AXS, 2000)'
_computing_structure_refinement 'SHELXL-97 (Sheldrick, 1997)'
_computing_structure_solution 'SHELXS-97 (Sheldrick, 1990)'
_diffrn_ambient_temperature 140(1)
_diffrn_measured_fraction_theta_full 1.000
_diffrn_measured_fraction_theta_max 0.998
_diffrn_measurement_device_type 'Bruker D8 with APEXII CCD'
_diffrn_measurement_method '\w scans'
_diffrn_radiation_monochromator graphite
_diffrn_radiation_source 'fine-focus sealed tube'
_diffrn_radiation_type MoK\a
_diffrn_radiation_wavelength 0.71073
_diffrn_reflns_av_R_equivalents 0.0639
_diffrn_reflns_av_sigmaI/netI 0.0340
_diffrn_reflns_limit_h_max 16
_diffrn_reflns_limit_h_min -16
_diffrn_reflns_limit_k_max 14
_diffrn_reflns_limit_k_min -14
_diffrn_reflns_limit_l_max 32
_diffrn_reflns_limit_l_min -32
_diffrn_reflns_number 38636
_diffrn_reflns_theta_full 25.00
_diffrn_reflns_theta_max 25.77
_diffrn_reflns_theta_min 2.16
_diffrn_standards_decay_% 0
_diffrn_standards_interval_count 0
_diffrn_standards_interval_time 0
_diffrn_standards_number 0
_exptl_absorpt_coefficient_mu 1.440
_exptl_absorpt_correction_T_max 0.9718
_exptl_absorpt_correction_T_min 0.6719
_exptl_absorpt_correction_type multi-scan
_exptl_absorpt_process_details 'SADABS v. 2.03 (Sheldrick, 2008)'
_exptl_crystal_colour blue
_exptl_crystal_density_diffrn 1.487
_exptl_crystal_density_method 'not measured'
_exptl_crystal_description plate
_exptl_crystal_F_000 1920
_exptl_crystal_size_max 0.30
_exptl_crystal_size_mid 0.26
_exptl_crystal_size_min 0.02
_platon_squeeze_details
;
;
_refine_diff_density_max 0.365
_refine_diff_density_min -0.315
_refine_diff_density_rms 0.064
_refine_ls_extinction_method none
_refine_ls_goodness_of_fit_ref 1.084
_refine_ls_hydrogen_treatment constr
_refine_ls_matrix_type full
_refine_ls_number_parameters 199
_refine_ls_number_reflns 3921
_refine_ls_number_restraints 0
_refine_ls_restrained_S_all 1.084
_refine_ls_R_factor_all 0.0424
_refine_ls_R_factor_gt 0.0292
_refine_ls_shift/su_max 0.001
_refine_ls_shift/su_mean 0.000
_refine_ls_structure_factor_coef Fsqd
_refine_ls_weighting_details 'calc w=1/[\s^2^(Fo^2^)+(0.0330P)^2^+0.0000P] where P=(Fo^2^+2Fc^2^)/3'
_refine_ls_weighting_scheme calc
_refine_ls_wR_factor_gt 0.0633
_refine_ls_wR_factor_ref 0.0665
_reflns_number_gt 3244
_reflns_number_total 3921
_reflns_threshold_expression >2sigma(I)
_cod_data_source_file c5dt03855c2.cif
_cod_data_source_block apx1757as
_cod_depositor_comments 'Adding full bibliography for 7037703--7037707.cif.'
_cod_original_cell_volume 4091.9(9)
_cod_original_sg_symbol_H-M 'P bca'
_cod_database_code 7037706

loop_
_symmetry_equiv_pos_as_xyz
'x, y, z'
'-x+1/2, -y, z+1/2'
'-x, y+1/2, -z+1/2'
'x+1/2, -y+1/2, -z'
'-x, -y, -z'
'x-1/2, y, -z-1/2'
'x, -y-1/2, z-1/2'
'-x-1/2, y-1/2, z'

loop_
_atom_site_label
_atom_site_type_symbol
_atom_site_fract_x
_atom_site_fract_y
_atom_site_fract_z
_atom_site_U_iso_or_equiv
_atom_site_adp_type
_atom_site_occupancy
_atom_site_symmetry_multiplicity
_atom_site_calc_flag
_atom_site_refinement_flags
Cu1 Cu 0.425699(19) 0.05626(2) 0.727009(9) 0.01159(8) Uani 1 1 d .
Cl1 Cl 0.40381(4) 0.23909(5) 0.69848(2) 0.01608(13) Uani 1 1 d .
Cl2 Cl 0.60844(4) 0.01533(5) 0.71396(2) 0.01490(13) Uani 1 1 d .
S1 S 0.44814(4) 0.12448(5) 0.80971(2) 0.01499(13) Uani 1 1 d .
N1 N 0.36239(13) -0.01961(15) 0.66357(7) 0.0127(4) Uani 1 1 d .
N2 N 0.40771(13) -0.10039(16) 0.75900(7) 0.0124(4) Uani 1 1 d .
H2 H 0.4694 -0.1347 0.7585 0.015 Uiso 1 1 calc R
O1 O 0.27251(12) 0.01672(15) 0.56578(6) 0.0245(4) Uani 1 1 d .
C1 C 0.42050(16) 0.0153(2) 0.61848(8) 0.0159(5) Uani 1 1 d .
H1A H 0.4882 -0.0157 0.6209 0.019 Uiso 1 1 calc R
H1B H 0.4255 0.0991 0.6175 0.019 Uiso 1 1 calc R
C2 C 0.37258(18) -0.0270(2) 0.57060(9) 0.0228(6) Uani 1 1 d .
H2A H 0.4126 -0.0019 0.5422 0.027 Uiso 1 1 calc R
H2B H 0.3710 -0.1111 0.5705 0.027 Uiso 1 1 calc R
C3 C 0.21250(18) -0.0220(2) 0.60687(9) 0.0235(6) Uani 1 1 d .
H3A H 0.2089 -0.1059 0.6065 0.028 Uiso 1 1 calc R
H3B H 0.1446 0.0080 0.6033 0.028 Uiso 1 1 calc R
C4 C 0.25620(16) 0.0183(2) 0.65659(8) 0.0166(5) Uani 1 1 d .
H4A H 0.2531 0.1022 0.6582 0.020 Uiso 1 1 calc R
H4B H 0.2155 -0.0123 0.6837 0.020 Uiso 1 1 calc R
C5 C 0.37024(18) -0.14646(19) 0.67334(8) 0.0178(5) Uani 1 1 d .
H5A H 0.4386 -0.1723 0.6670 0.021 Uiso 1 1 calc R
H5B H 0.3256 -0.1881 0.6509 0.021 Uiso 1 1 calc R
C6 C 0.34233(17) -0.17210(19) 0.72665(8) 0.0158(5) Uani 1 1 d .
H6A H 0.2721 -0.1533 0.7325 0.019 Uiso 1 1 calc R
H6B H 0.3524 -0.2537 0.7339 0.019 Uiso 1 1 calc R
C7 C 0.37628(16) -0.0986(2) 0.81190(8) 0.0155(5) Uani 1 1 d .
H7A H 0.3814 -0.1757 0.8262 0.019 Uiso 1 1 calc R
H7B H 0.3069 -0.0730 0.8146 0.019 Uiso 1 1 calc R
C8 C 0.44479(17) -0.0160(2) 0.83959(8) 0.0171(5) Uani 1 1 d .
H8A H 0.5123 -0.0479 0.8407 0.021 Uiso 1 1 calc R
H8B H 0.4213 -0.0074 0.8738 0.021 Uiso 1 1 calc R
C9 C 0.32492(16) 0.1861(2) 0.82461(8) 0.0156(5) Uani 1 1 d .
H9A H 0.3149 0.2558 0.8049 0.019 Uiso 1 1 calc R
H9B H 0.2729 0.1311 0.8153 0.019 Uiso 1 1 calc R
C10 C 0.31431(16) 0.21509(19) 0.87895(8) 0.0156(5) Uani 1 1 d .
C11 C 0.28019(18) 0.1333(2) 0.91316(9) 0.0231(6) Uani 1 1 d .
H11 H 0.2611 0.0601 0.9021 0.028 Uiso 1 1 calc R
C12 C 0.2744(2) 0.1599(2) 0.96369(9) 0.0281(6) Uani 1 1 d .
H12 H 0.2529 0.1039 0.9864 0.034 Uiso 1 1 calc R
C13 C 0.30028(19) 0.2688(2) 0.98060(9) 0.0272(6) Uani 1 1 d .
H13 H 0.2961 0.2866 1.0145 0.033 Uiso 1 1 calc R
C14 C 0.33227(19) 0.3506(2) 0.94692(9) 0.0227(6) Uani 1 1 d .
H14 H 0.3490 0.4245 0.9581 0.027 Uiso 1 1 calc R
C15 C 0.33984(17) 0.3244(2) 0.89645(8) 0.0181(5) Uani 1 1 d .
H15 H 0.3622 0.3805 0.8741 0.022 Uiso 1 1 calc R

loop_
_atom_site_aniso_label
_atom_site_aniso_U_11
_atom_site_aniso_U_22
_atom_site_aniso_U_33
_atom_site_aniso_U_23
_atom_site_aniso_U_13
_atom_site_aniso_U_12
Cu1 0.01267(15) 0.01117(14) 0.01093(14) -0.00019(11) 0.00016(11) -0.00115(11)
Cl1 0.0183(3) 0.0112(3) 0.0187(3) 0.0005(2) 0.0004(2) -0.0006(2)
Cl2 0.0102(3) 0.0177(3) 0.0168(3) -0.0004(2) 0.0021(2) -0.0002(2)
S1 0.0137(3) 0.0171(3) 0.0141(3) -0.0024(2) 0.0008(2) -0.0011(2)
N1 0.0138(10) 0.0115(9) 0.0126(10) 0.0024(8) -0.0004(8) -0.0024(8)
N2 0.0103(9) 0.0144(10) 0.0125(10) 0.0000(8) 0.0003(7) 0.0008(7)
O1 0.0229(9) 0.0359(10) 0.0147(9) 0.0051(8) -0.0054(7) -0.0043(8)
C1 0.0151(12) 0.0189(12) 0.0137(12) 0.0016(9) 0.0024(9) 0.0005(10)
C2 0.0295(14) 0.0249(14) 0.0141(12) 0.0005(10) 0.0017(11) -0.0019(11)
C3 0.0190(13) 0.0312(15) 0.0202(13) 0.0046(11) -0.0052(10) -0.0051(11)
C4 0.0123(11) 0.0204(12) 0.0171(12) 0.0050(10) -0.0020(9) 0.0006(9)
C5 0.0250(13) 0.0116(12) 0.0167(13) 0.0000(10) -0.0035(10) -0.0016(10)
C6 0.0189(12) 0.0113(11) 0.0173(12) 0.0007(10) -0.0047(10) -0.0038(9)
C7 0.0150(12) 0.0185(12) 0.0131(12) 0.0029(10) 0.0031(9) 0.0013(9)
C8 0.0186(12) 0.0199(12) 0.0128(12) 0.0004(10) -0.0019(10) 0.0047(10)
C9 0.0131(12) 0.0150(12) 0.0187(12) -0.0012(10) -0.0002(9) 0.0024(10)
C10 0.0128(12) 0.0165(12) 0.0174(12) -0.0020(10) 0.0006(10) 0.0039(9)
C11 0.0238(13) 0.0192(13) 0.0263(14) -0.0011(11) 0.0055(11) -0.0038(11)
C12 0.0325(15) 0.0314(16) 0.0206(14) 0.0033(12) 0.0114(11) -0.0029(12)
C13 0.0293(15) 0.0373(16) 0.0149(13) -0.0051(12) 0.0009(11) 0.0075(12)
C14 0.0291(14) 0.0172(13) 0.0218(13) -0.0078(11) -0.0052(11) 0.0056(11)
C15 0.0191(13) 0.0169(13) 0.0183(13) 0.0006(10) -0.0020(10) 0.0004(10)

loop_
_atom_type_symbol
_atom_type_description
_atom_type_scat_dispersion_real
_atom_type_scat_dispersion_imag
_atom_type_scat_source
C C 0.0033 0.0016 'International Tables Vol C Tables 4.2.6.8 and 6.1.1.4'
H H 0.0000 0.0000 'International Tables Vol C Tables 4.2.6.8 and 6.1.1.4'
N N 0.0061 0.0033 'International Tables Vol C Tables 4.2.6.8 and 6.1.1.4'
O O 0.0106 0.0060 'International Tables Vol C Tables 4.2.6.8 and 6.1.1.4'
S S 0.1246 0.1234 'International Tables Vol C Tables 4.2.6.8 and 6.1.1.4'
Cl Cl 0.1484 0.1585 'International Tables Vol C Tables 4.2.6.8 and 6.1.1.4'
Cu Cu 0.3201 1.2651 'International Tables Vol C Tables 4.2.6.8 and 6.1.1.4'

loop_
_geom_angle_atom_site_label_1
_geom_angle_atom_site_label_2
_geom_angle_atom_site_label_3
_geom_angle
N2 Cu1 N1 85.39(7)
N2 Cu1 Cl1 164.80(5)
N1 Cu1 Cl1 93.81(5)
N2 Cu1 S1 85.28(5)
N1 Cu1 S1 161.87(5)
Cl1 Cu1 S1 91.15(2)
N2 Cu1 Cl2 90.27(5)
N1 Cu1 Cl2 101.51(5)
Cl1 Cu1 Cl2 104.74(2)
S1 Cu1 Cl2 94.05(2)
C8 S1 C9 103.35(11)
C8 S1 Cu1 96.34(8)
C9 S1 Cu1 102.70(7)
C1 N1 C4 108.15(16)
C1 N1 C5 111.82(17)
C4 N1 C5 112.14(17)
C1 N1 Cu1 109.56(13)
C4 N1 Cu1 111.14(13)
C5 N1 Cu1 104.01(13)
C7 N2 C6 113.67(17)
C7 N2 Cu1 115.33(14)
C6 N2 Cu1 108.94(13)
C3 O1 C2 109.89(17)
N1 C1 C2 112.29(18)
O1 C2 C1 110.76(19)
O1 C3 C4 111.21(18)
N1 C4 C3 112.40(19)
N1 C5 C6 110.03(18)
N2 C6 C5 107.37(18)
N2 C7 C8 107.88(17)
C7 C8 S1 111.40(15)
C10 C9 S1 112.48(15)
C15 C10 C11 118.4(2)
C15 C10 C9 120.5(2)
C11 C10 C9 121.1(2)
C12 C11 C10 120.5(2)
C13 C12 C11 120.4(2)
C14 C13 C12 119.4(2)
C13 C14 C15 120.6(2)
C14 C15 C10 120.6(2)

loop_
_geom_bond_atom_site_label_1
_geom_bond_atom_site_label_2
_geom_bond_distance
Cu1 N2 2.0135(18)
Cu1 N1 2.0838(18)
Cu1 Cl1 2.2619(6)
Cu1 S1 2.3627(7)
Cu1 Cl2 2.4974(7)
S1 C8 1.807(2)
S1 C9 1.828(2)
N1 C1 1.485(3)
N1 C4 1.489(3)
N1 C5 1.491(3)
N2 C7 1.473(3)
N2 C6 1.478(3)
O1 C3 1.427(3)
O1 C2 1.428(3)
C1 C2 1.509(3)
C3 C4 1.521(3)
C5 C6 1.500(3)
C7 C8 1.511(3)
C9 C10 1.495(3)
C10 C15 1.387(3)
C10 C11 1.390(3)
C11 C12 1.385(3)
C12 C13 1.379(4)
C13 C14 1.371(3)
C14 C15 1.384(3)

loop_
_platon_squeeze_void_nr
_platon_squeeze_void_average_x
_platon_squeeze_void_average_y
_platon_squeeze_void_average_z
_platon_squeeze_void_volume
_platon_squeeze_void_count_electrons
_platon_squeeze_void_content
1 0.500 0.000 0.000 190 39 hexane
2 0.000 0.000 0.500 190 39 hexane
3 0.500 0.500 0.500 190 39 hexane
4 0.000 0.500 1.000 190 39 hexane
